data_7212503
loop_
_publ_author_name
'Gallego, M. Luz'
'Guijarro, Alejandro'
'Castillo, Oscar'
'Parella, Teodor'
'Mas-Balleste, Ruben'
'Zamora, Felix'

_publ_section_title
;
 Nuclearity control in gold dithiocarboxylato compounds
;
_journal_issue 8
_journal_name_full CrystEngComm
_journal_page_first 2332
_journal_paper_doi 10.1039/c001150a
_journal_volume 12
_journal_year 2010
_chemical_formula_iupac '[Au2(mu-C5H9S2)2]'
_chemical_formula_moiety 'C10 H18 Au2 S4'
_chemical_formula_sum 'C10 H18 Au2 S4'
_chemical_formula_weight 660.42
_chemical_name_common bis(mu-dithioisopentanoato)digold(I)
_chemical_name_systematic bis(mu-dithioisopentanoato)digold(I)
_space_group_IT_number 2
_symmetry_cell_setting triclinic
_symmetry_space_group_name_Hall '-P 1'
_symmetry_space_group_name_H-M 'P -1'
_atom_sites_solution_hydrogens geom
_atom_sites_solution_primary direct
_atom_sites_solution_secondary difmap
_audit_creation_method SHELXL-97
_cell_angle_alpha 113.203(5)
_cell_angle_beta 100.270(4)
_cell_angle_gamma 95.062(4)
_cell_formula_units_Z 9
_cell_length_a 15.3128(6)
_cell_length_b 16.0078(9)
_cell_length_c 16.1656(8)
_cell_measurement_reflns_used 29111
_cell_measurement_temperature 100(2)
_cell_measurement_theta_max 28.00
_cell_measurement_theta_min 2.99
_cell_volume 3528.3(3)
_computing_cell_refinement 'CrysAlis CCD (Oxford Diffraction, 2003)'
_computing_data_collection 'CrysAlis CCD (Oxford Diffraction, 2003)'
_computing_data_reduction 'CrysAlis RED (Oxford Diffraction, 2003)'
_computing_molecular_graphics 'Ortep-3 (Farrugia, 1997)'
_computing_publication_material 'WinGX (Farrugia, 1999)'
_computing_structure_refinement 'SHELXL-97 (Sheldrick, 1997)'
_computing_structure_solution 'Sir92 (Altamore et al., 1993)'
_diffrn_ambient_temperature 100(2)
_diffrn_measured_fraction_theta_full 0.992
_diffrn_measured_fraction_theta_max 0.992
_diffrn_measurement_device_type Xcalibur
_diffrn_measurement_method \w
_diffrn_radiation_monochromator graphite
_diffrn_radiation_source 'fine-focus sealed tube'
_diffrn_radiation_type MoK\a
_diffrn_radiation_wavelength 0.71069
_diffrn_reflns_av_R_equivalents 0.0513
_diffrn_reflns_av_sigmaI/netI 0.0990
_diffrn_reflns_limit_h_max 15
_diffrn_reflns_limit_h_min -20
_diffrn_reflns_limit_k_max 21
_diffrn_reflns_limit_k_min -19
_diffrn_reflns_limit_l_max 21
_diffrn_reflns_limit_l_min -21
_diffrn_reflns_number 29111
_diffrn_reflns_theta_full 28.00
_diffrn_reflns_theta_max 28.00
_diffrn_reflns_theta_min 2.99
_diffrn_standards_decay_% 0
_diffrn_standards_interval_count 0
_diffrn_standards_interval_time 0
_diffrn_standards_number 0
_exptl_absorpt_coefficient_mu 19.196
_exptl_absorpt_correction_T_max 0.229
_exptl_absorpt_correction_T_min 0.022
_exptl_absorpt_correction_type analytical
_exptl_absorpt_process_details
;
CrysAlis RED, Oxford Diffraction Ltd.,
Version 1.171.33.41 (release 06-05-2009 CrysAlis171 .NET)
(compiled May 6 2009,17:20:42)
Analytical numeric absorption correction using a multifaceted crystal
model based on expressions derived by R.C. Clark & J.S. Reid.
(Clark, R. C. & Reid, J. S. (1995). Acta Cryst. A51, 887-897)
;
_exptl_crystal_colour black
_exptl_crystal_density_diffrn 2.797
_exptl_crystal_density_method 'not measured'
_exptl_crystal_description plate
_exptl_crystal_F_000 2700
_exptl_crystal_size_max 0.29
_exptl_crystal_size_mid 0.20
_exptl_crystal_size_min 0.08
_refine_diff_density_max 4.738
_refine_diff_density_min -2.266
_refine_diff_density_rms 0.407
_refine_ls_extinction_method none
_refine_ls_goodness_of_fit_ref 1.036
_refine_ls_hydrogen_treatment constr
_refine_ls_matrix_type full
_refine_ls_number_parameters 649
_refine_ls_number_reflns 16916
_refine_ls_number_restraints 0
_refine_ls_restrained_S_all 1.036
_refine_ls_R_factor_all 0.0832
_refine_ls_R_factor_gt 0.0454
_refine_ls_shift/su_max 0.001
_refine_ls_shift/su_mean 0.000
_refine_ls_structure_factor_coef Fsqd
_refine_ls_weighting_details 'calc w=1/[\s^2^(Fo^2^)+(0.0457P)^2^+0.0000P] where P=(Fo^2^+2Fc^2^)/3'
_refine_ls_weighting_scheme calc
_refine_ls_wR_factor_gt 0.1011
_refine_ls_wR_factor_ref 0.1069
_reflns_number_gt 11084
_reflns_number_total 16916
_reflns_threshold_expression >2sigma(I)
_cod_data_source_file c001150a.txt
_cod_data_source_block Compound_2
_cod_depositor_comments
;
The following automatic conversions were performed:

'_symmetry_cell_setting' value 'Triclinic' changed to 'triclinic'
according to /home/saulius/struct/CIF-dictionaries/cif_core.dic
dictionary named 'cif_core.dic' version 2.4.2 from 2011-04-26.

Automatic conversion script
Id: cif_fix_values 1891 2012-01-12 08:04:46Z andrius 
;
_cod_database_code 7212503

loop_
_symmetry_equiv_pos_as_xyz
'x, y, z'
'-x, -y, -z'

loop_
_atom_site_label
_atom_site_type_symbol
_atom_site_fract_x
_atom_site_fract_y
_atom_site_fract_z
_atom_site_U_iso_or_equiv
_atom_site_adp_type
_atom_site_occupancy
_atom_site_symmetry_multiplicity
_atom_site_calc_flag
_atom_site_refinement_flags
Au1 Au 0.09001(3) 0.03302(3) 0.00702(3) 0.01132(10) Uani 1 1 d .
Au2 Au 0.23148(3) -0.00819(3) -0.09705(3) 0.01162(10) Uani 1 1 d .
Au3 Au 0.19502(3) -0.00153(3) -0.27047(3) 0.01615(11) Uani 1 1 d .
Au4 Au 0.05803(3) -0.03998(3) -0.45424(3) 0.01827(12) Uani 1 1 d .
Au5 Au 0.20808(3) -0.01111(3) -0.69336(3) 0.01307(11) Uani 1 1 d .
Au6 Au 0.01724(3) -0.02840(3) -0.73131(3) 0.01239(11) Uani 1 1 d .
Au7 Au 0.40100(3) -0.02989(3) -0.69610(3) 0.01505(11) Uani 1 1 d .
Au8 Au 0.58305(3) -0.01103(3) -0.71147(3) 0.01669(12) Uani 1 1 d .
Au9 Au 0.40842(3) -0.03671(3) -0.02034(3) 0.01457(11) Uani 1 1 d .
S1 S 0.14686(18) -0.0728(2) 0.0559(2) 0.0139(6) Uani 1 1 d .
S2 S -0.05000(19) -0.1527(2) 0.0278(2) 0.0143(6) Uani 1 1 d .
S3 S 0.27693(19) 0.1493(2) -0.0161(2) 0.0150(7) Uani 1 1 d .
S4 S 0.2273(2) 0.1575(2) -0.2037(2) 0.0172(7) Uani 1 1 d .
S5 S 0.18915(19) -0.1670(2) -0.1625(2) 0.0142(6) Uani 1 1 d .
S6 S 0.1673(2) -0.1603(2) -0.3509(2) 0.0201(7) Uani 1 1 d .
S7 S 0.1841(2) 0.0563(2) -0.4444(2) 0.0209(7) Uani 1 1 d .
S8 S 0.0563(2) 0.1561(2) -0.5239(2) 0.0223(8) Uani 1 1 d .
S9 S 0.20446(19) -0.1416(2) -0.6679(2) 0.0171(7) Uani 1 1 d .
S10 S 0.00038(18) -0.1560(2) -0.6986(2) 0.0152(7) Uani 1 1 d .
S11 S 0.22839(18) 0.1251(2) -0.7081(2) 0.0160(7) Uani 1 1 d .
S12 S 0.02360(18) 0.0941(2) -0.7727(2) 0.0152(7) Uani 1 1 d .
S13 S 0.43677(19) 0.0877(2) -0.5498(2) 0.0195(7) Uani 1 1 d .
S14 S 0.63394(19) 0.0991(2) -0.5626(2) 0.0216(8) Uani 1 1 d .
S15 S 0.35334(19) -0.1565(2) -0.8366(2) 0.0201(7) Uani 1 1 d .
S16 S 0.5445(2) -0.1220(2) -0.8609(2) 0.0205(7) Uani 1 1 d .
S17 S 0.4144(2) -0.1438(2) -0.1638(2) 0.0208(8) Uani 1 1 d .
S18 S 0.61179(19) -0.0569(2) -0.1232(2) 0.0181(7) Uani 1 1 d .
C11 C 0.0626(7) -0.1518(8) 0.0493(8) 0.014(3) Uani 1 1 d .
C12 C 0.0910(8) -0.2304(8) 0.0686(8) 0.015(3) Uani 1 1 d .
H12A H 0.0403 -0.2623 0.0792 0.018 Uiso 1 1 calc R
H12B H 0.1384 -0.2061 0.1248 0.018 Uiso 1 1 calc R
C13 C 0.1251(7) -0.2997(8) -0.0103(8) 0.014(3) Uani 1 1 d .
H13 H 0.1808 -0.2687 -0.0152 0.017 Uiso 1 1 calc R
C14 C 0.0566(8) -0.3336(9) -0.1026(9) 0.023(3) Uani 1 1 d .
H14A H 0.0798 -0.3767 -0.1504 0.034 Uiso 1 1 calc R
H14B H 0.0457 -0.2820 -0.1168 0.034 Uiso 1 1 calc R
H14C H 0.0013 -0.3633 -0.0987 0.034 Uiso 1 1 calc R
C15 C 0.1472(9) -0.3795(9) 0.0142(10) 0.027(3) Uani 1 1 d .
H15A H 0.1903 -0.3559 0.0725 0.040 Uiso 1 1 calc R
H15B H 0.1719 -0.4216 -0.0330 0.040 Uiso 1 1 calc R
H15C H 0.0931 -0.4113 0.0185 0.040 Uiso 1 1 calc R
C21 C 0.2635(7) 0.2029(8) -0.0872(8) 0.013(3) Uani 1 1 d .
C22 C 0.2904(7) 0.3065(8) -0.0391(8) 0.015(3) Uani 1 1 d .
H22A H 0.3030 0.3294 -0.0839 0.017 Uiso 1 1 calc R
H22B H 0.3457 0.3219 0.0079 0.017 Uiso 1 1 calc R
C23 C 0.2185(8) 0.3565(8) 0.0068(8) 0.018(3) Uani 1 1 d .
H23 H 0.1949 0.3230 0.0397 0.022 Uiso 1 1 calc R
C24 C 0.2618(9) 0.4532(9) 0.0763(9) 0.027(3) Uani 1 1 d .
H24A H 0.3105 0.4505 0.1212 0.040 Uiso 1 1 calc R
H24B H 0.2178 0.4835 0.1069 0.040 Uiso 1 1 calc R
H24C H 0.2847 0.4872 0.0450 0.040 Uiso 1 1 calc R
C25 C 0.1402(8) 0.3580(9) -0.0660(9) 0.026(3) Uani 1 1 d .
H25A H 0.1134 0.2958 -0.1088 0.039 Uiso 1 1 calc R
H25B H 0.1623 0.3908 -0.0987 0.039 Uiso 1 1 calc R
H25C H 0.0958 0.3882 -0.0360 0.039 Uiso 1 1 calc R
C31 C 0.1688(7) -0.2125(8) -0.2792(8) 0.009(2) Uani 1 1 d U
C32 C 0.1501(7) -0.3163(8) -0.3246(8) 0.018(3) Uani 1 1 d .
H32A H 0.1151 -0.3366 -0.3874 0.022 Uiso 1 1 calc R
H32B H 0.1139 -0.3386 -0.2915 0.022 Uiso 1 1 calc R
C33 C 0.2366(8) -0.3603(9) -0.3271(9) 0.024(3) Uani 1 1 d .
H33 H 0.2804 -0.3270 -0.2676 0.029 Uiso 1 1 calc R
C34 C 0.2780(9) -0.3539(10) -0.4049(10) 0.033(4) Uani 1 1 d .
H34A H 0.2940 -0.2902 -0.3932 0.049 Uiso 1 1 calc R
H34B H 0.2349 -0.3855 -0.4631 0.049 Uiso 1 1 calc R
H34C H 0.3310 -0.3819 -0.4070 0.049 Uiso 1 1 calc R
C35 C 0.2114(9) -0.4602(10) -0.3434(10) 0.032(4) Uani 1 1 d .
H35A H 0.1860 -0.4628 -0.2942 0.048 Uiso 1 1 calc R
H35B H 0.2643 -0.4883 -0.3451 0.048 Uiso 1 1 calc R
H35C H 0.1680 -0.4927 -0.4013 0.048 Uiso 1 1 calc R
C41 C 0.1566(8) 0.1409(9) -0.4774(8) 0.019(3) Uani 1 1 d U
C42 C 0.2354(9) 0.2124(9) -0.4598(9) 0.025(3) Uani 1 1 d .
H42A H 0.2154 0.2530 -0.4880 0.030 Uiso 1 1 calc R
H42B H 0.2797 0.1817 -0.4909 0.030 Uiso 1 1 calc R
C43 C 0.2819(8) 0.2718(9) -0.3584(9) 0.026(3) Uani 1 1 d .
H43 H 0.3037 0.2311 -0.3302 0.031 Uiso 1 1 calc R
C44 C 0.2156(8) 0.3234(9) -0.3059(9) 0.029(4) Uani 1 1 d .
H44A H 0.2461 0.3603 -0.2424 0.044 Uiso 1 1 calc R
H44B H 0.1668 0.2797 -0.3087 0.044 Uiso 1 1 calc R
H44C H 0.1924 0.3625 -0.3335 0.044 Uiso 1 1 calc R
C45 C 0.3641(9) 0.3385(10) -0.3537(12) 0.037(4) Uani 1 1 d .
H45A H 0.4040 0.3036 -0.3875 0.056 Uiso 1 1 calc R
H45B H 0.3956 0.3739 -0.2903 0.056 Uiso 1 1 calc R
H45C H 0.3439 0.3794 -0.3803 0.056 Uiso 1 1 calc R
C51 C 0.1006(7) -0.1851(8) -0.6678(8) 0.011(3) Uani 1 1 d .
C52 C 0.0979(8) -0.2606(8) -0.6349(8) 0.017(3) Uani 1 1 d .
H52A H 0.0847 -0.2361 -0.5742 0.020 Uiso 1 1 calc R
H52B H 0.1579 -0.2759 -0.6272 0.020 Uiso 1 1 calc R
C53 C 0.0312(8) -0.3504(9) -0.6952(9) 0.020(3) Uani 1 1 d .
H53 H -0.0289 -0.3349 -0.7069 0.025 Uiso 1 1 calc R
C54 C 0.0288(9) -0.4112(10) -0.6443(10) 0.029(3) Uani 1 1 d .
H54A H -0.0127 -0.4677 -0.6827 0.043 Uiso 1 1 calc R
H54B H 0.0095 -0.3800 -0.5883 0.043 Uiso 1 1 calc R
H54C H 0.0879 -0.4247 -0.6295 0.043 Uiso 1 1 calc R
C55 C 0.0560(10) -0.3975(9) -0.7878(9) 0.032(4) Uani 1 1 d .
H55A H 0.0574 -0.3558 -0.8172 0.048 Uiso 1 1 calc R
H55B H 0.0120 -0.4518 -0.8267 0.048 Uiso 1 1 calc R
H55C H 0.1143 -0.4144 -0.7779 0.048 Uiso 1 1 calc R
C61 C 0.1286(7) 0.1483(7) -0.7505(7) 0.008(2) Uani 1 1 d U
C62 C 0.1375(7) 0.2320(8) -0.7727(8) 0.016(3) Uani 1 1 d .
H62A H 0.1774 0.2234 -0.8146 0.019 Uiso 1 1 calc R
H62B H 0.0788 0.2349 -0.8049 0.019 Uiso 1 1 calc R
C63 C 0.1732(8) 0.3235(9) -0.6898(9) 0.022(3) Uani 1 1 d .
H63 H 0.2291 0.3178 -0.6536 0.026 Uiso 1 1 calc R
C64 C 0.1072(9) 0.3488(10) -0.6278(10) 0.033(4) Uani 1 1 d .
H64A H 0.1317 0.4072 -0.5762 0.049 Uiso 1 1 calc R
H64B H 0.0968 0.3022 -0.6056 0.049 Uiso 1 1 calc R
H64C H 0.0512 0.3532 -0.6623 0.049 Uiso 1 1 calc R
C65 C 0.1953(9) 0.3983(9) -0.7214(9) 0.026(3) Uani 1 1 d .
H65A H 0.2179 0.4560 -0.6684 0.040 Uiso 1 1 calc R
H65B H 0.1418 0.4035 -0.7590 0.040 Uiso 1 1 calc R
H65C H 0.2402 0.3829 -0.7568 0.040 Uiso 1 1 calc R
C71 C 0.5487(7) 0.1281(8) -0.5104(8) 0.012(3) Uani 1 1 d .
C72 C 0.5757(8) 0.1959(9) -0.4113(8) 0.019(3) Uani 1 1 d .
H72A H 0.6088 0.1672 -0.3758 0.023 Uiso 1 1 calc R
H72B H 0.5215 0.2089 -0.3890 0.023 Uiso 1 1 calc R
C73 C 0.6335(8) 0.2876(9) -0.3917(9) 0.019(3) Uani 1 1 d .
H73 H 0.6885 0.2736 -0.4134 0.023 Uiso 1 1 calc R
C74 C 0.5883(9) 0.3390(9) -0.4416(10) 0.026(3) Uani 1 1 d .
H74A H 0.6275 0.3956 -0.4270 0.040 Uiso 1 1 calc R
H74B H 0.5332 0.3524 -0.4229 0.040 Uiso 1 1 calc R
H74C H 0.5752 0.3018 -0.5071 0.040 Uiso 1 1 calc R
C75 C 0.6615(9) 0.3467(10) -0.2880(9) 0.030(4) Uani 1 1 d .
H75A H 0.6901 0.3120 -0.2576 0.045 Uiso 1 1 calc R
H75B H 0.6092 0.3642 -0.2650 0.045 Uiso 1 1 calc R
H75C H 0.7029 0.4010 -0.2758 0.045 Uiso 1 1 calc R
C81 C 0.4366(8) -0.1767(9) -0.8928(8) 0.018(3) Uani 1 1 d .
C82 C 0.4125(9) -0.2567(9) -0.9860(9) 0.026(3) Uani 1 1 d .
H82A H 0.4616 -0.2560 -1.0163 0.032 Uiso 1 1 calc R
H82B H 0.3598 -0.2480 -1.0230 0.032 Uiso 1 1 calc R
C83 C 0.3930(10) -0.3510(10) -0.9853(10) 0.033(4) Uani 1 1 d .
H83 H 0.3413 -0.3520 -0.9573 0.040 Uiso 1 1 calc R
C84 C 0.4723(8) -0.3697(10) -0.9269(11) 0.036(4) Uani 1 1 d .
H84A H 0.4579 -0.4301 -0.9288 0.053 Uiso 1 1 calc R
H84B H 0.4842 -0.3243 -0.8640 0.053 Uiso 1 1 calc R
H84C H 0.5247 -0.3664 -0.9511 0.053 Uiso 1 1 calc R
C85 C 0.3660(11) -0.4241(11) -1.0840(10) 0.049(5) Uani 1 1 d .
H85A H 0.3547 -0.4840 -1.0838 0.074 Uiso 1 1 calc R
H85B H 0.4138 -0.4216 -1.1145 0.074 Uiso 1 1 calc R
H85C H 0.3123 -0.4131 -1.1162 0.074 Uiso 1 1 calc R
C91 C 0.5183(7) -0.1320(8) -0.1844(8) 0.015(3) Uani 1 1 d .
C92 C 0.5244(7) -0.2075(8) -0.2776(8) 0.014(3) Uani 1 1 d .
H92A H 0.5538 -0.1787 -0.3105 0.017 Uiso 1 1 calc R
H92B H 0.4638 -0.2365 -0.3146 0.017 Uiso 1 1 calc R
C93 C 0.5763(8) -0.2830(9) -0.2683(9) 0.021(3) Uani 1 1 d .
H93 H 0.6391 -0.2539 -0.2364 0.025 Uiso 1 1 calc R
C94 C 0.5391(9) -0.3277(10) -0.2126(10) 0.029(3) Uani 1 1 d .
H94A H 0.5734 -0.3740 -0.2090 0.044 Uiso 1 1 calc R
H94B H 0.4772 -0.3557 -0.2419 0.044 Uiso 1 1 calc R
H94C H 0.5430 -0.2818 -0.1514 0.044 Uiso 1 1 calc R
C95 C 0.5756(8) -0.3535(10) -0.3655(9) 0.028(4) Uani 1 1 d .
H95A H 0.6000 -0.3225 -0.3987 0.042 Uiso 1 1 calc R
H95B H 0.5148 -0.3837 -0.3978 0.042 Uiso 1 1 calc R
H95C H 0.6115 -0.3984 -0.3612 0.042 Uiso 1 1 calc R

loop_
_atom_site_aniso_label
_atom_site_aniso_U_11
_atom_site_aniso_U_22
_atom_site_aniso_U_33
_atom_site_aniso_U_23
_atom_site_aniso_U_13
_atom_site_aniso_U_12
Au1 0.0090(2) 0.0127(2) 0.0143(2) 0.00612(19) 0.00603(17) 0.00327(17)
Au2 0.0105(2) 0.0154(2) 0.0118(2) 0.00664(19) 0.00585(17) 0.00507(17)
Au3 0.0222(2) 0.0166(3) 0.0112(2) 0.00705(19) 0.00348(19) 0.00576(19)
Au4 0.0260(3) 0.0180(3) 0.0114(2) 0.0059(2) 0.0031(2) 0.0102(2)
Au5 0.0076(2) 0.0158(2) 0.0154(2) 0.00536(19) 0.00384(18) 0.00336(17)
Au6 0.0083(2) 0.0157(2) 0.0131(2) 0.00482(19) 0.00429(17) 0.00377(17)
Au7 0.0089(2) 0.0176(3) 0.0192(3) 0.0067(2) 0.00625(18) 0.00316(18)
Au8 0.0096(2) 0.0203(3) 0.0194(3) 0.0059(2) 0.00685(19) 0.00374(18)
Au9 0.0087(2) 0.0182(3) 0.0163(2) 0.0061(2) 0.00395(18) 0.00312(18)
S1 0.0102(14) 0.0156(16) 0.0199(16) 0.0099(13) 0.0063(12) 0.0044(12)
S2 0.0118(14) 0.0177(16) 0.0168(16) 0.0099(13) 0.0051(12) 0.0030(12)
S3 0.0164(15) 0.0186(16) 0.0149(16) 0.0100(13) 0.0073(12) 0.0061(12)
S4 0.0185(15) 0.0183(17) 0.0164(16) 0.0089(13) 0.0033(12) 0.0046(13)
S5 0.0143(14) 0.0162(16) 0.0144(15) 0.0077(13) 0.0057(12) 0.0028(12)
S6 0.0253(17) 0.0212(18) 0.0133(16) 0.0074(13) 0.0021(13) 0.0051(13)
S7 0.0280(17) 0.0216(18) 0.0157(16) 0.0086(14) 0.0056(13) 0.0121(14)
S8 0.0272(17) 0.0272(19) 0.0183(17) 0.0129(14) 0.0077(14) 0.0131(14)
S9 0.0106(14) 0.0210(17) 0.0214(17) 0.0097(14) 0.0040(12) 0.0067(12)
S10 0.0100(14) 0.0192(17) 0.0164(16) 0.0075(13) 0.0026(12) 0.0039(12)
S11 0.0077(13) 0.0157(16) 0.0229(17) 0.0072(13) 0.0019(12) 0.0017(11)
S12 0.0085(13) 0.0196(17) 0.0161(16) 0.0059(13) 0.0019(11) 0.0047(12)
S13 0.0144(15) 0.0222(18) 0.0190(17) 0.0042(14) 0.0071(12) 0.0041(13)
S14 0.0118(15) 0.0281(19) 0.0187(17) 0.0020(14) 0.0070(12) 0.0032(13)
S15 0.0121(14) 0.0250(18) 0.0204(17) 0.0055(14) 0.0076(12) 0.0007(13)
S16 0.0145(15) 0.0250(18) 0.0212(17) 0.0060(14) 0.0104(13) 0.0034(13)
S17 0.0144(15) 0.0273(19) 0.0171(17) 0.0046(14) 0.0051(12) 0.0062(13)
S18 0.0129(14) 0.0236(18) 0.0176(16) 0.0069(14) 0.0069(12) 0.0042(12)
C11 0.013(6) 0.021(7) 0.005(6) 0.000(5) 0.003(5) 0.010(5)
C12 0.014(6) 0.015(6) 0.018(7) 0.010(5) 0.006(5) 0.003(5)
C13 0.012(6) 0.008(6) 0.019(7) 0.005(5) 0.003(5) 0.001(5)
C14 0.030(7) 0.023(7) 0.022(7) 0.012(6) 0.016(6) 0.005(6)
C15 0.026(7) 0.019(7) 0.039(9) 0.012(6) 0.014(6) 0.013(6)
C21 0.004(5) 0.022(7) 0.018(6) 0.012(5) 0.007(5) 0.003(5)
C22 0.016(6) 0.015(6) 0.016(6) 0.011(5) 0.002(5) 0.001(5)
C23 0.024(7) 0.017(7) 0.012(6) 0.006(5) 0.005(5) 0.002(5)
C24 0.032(8) 0.026(8) 0.028(8) 0.013(6) 0.014(6) 0.013(6)
C25 0.013(6) 0.027(8) 0.034(8) 0.008(6) 0.007(6) 0.005(5)
C31 0.004(4) 0.011(5) 0.013(5) 0.006(4) 0.001(4) -0.002(4)
C32 0.015(6) 0.016(7) 0.011(6) -0.002(5) -0.003(5) -0.010(5)
C33 0.024(7) 0.029(8) 0.028(8) 0.014(6) 0.016(6) 0.013(6)
C34 0.035(8) 0.034(9) 0.038(9) 0.016(7) 0.023(7) 0.013(7)
C35 0.039(8) 0.032(9) 0.038(9) 0.020(7) 0.022(7) 0.015(7)
C41 0.021(5) 0.025(5) 0.012(5) 0.003(4) 0.010(4) 0.009(4)
C42 0.033(8) 0.028(8) 0.026(8) 0.015(6) 0.020(6) 0.016(6)
C43 0.021(7) 0.026(8) 0.035(8) 0.010(6) 0.014(6) 0.016(6)
C44 0.028(7) 0.022(8) 0.028(8) -0.003(6) 0.017(6) -0.002(6)
C45 0.021(7) 0.032(9) 0.062(11) 0.021(8) 0.015(7) 0.005(6)
C51 0.012(6) 0.013(6) 0.008(6) 0.002(5) 0.004(4) 0.004(5)
C52 0.019(6) 0.019(7) 0.021(7) 0.012(6) 0.012(5) 0.011(5)
C53 0.016(6) 0.023(7) 0.030(8) 0.017(6) 0.009(6) 0.005(5)
C54 0.038(8) 0.027(8) 0.037(9) 0.026(7) 0.014(7) 0.009(6)
C55 0.053(9) 0.016(7) 0.023(8) 0.004(6) 0.008(7) 0.006(7)
C61 0.011(4) 0.007(5) 0.004(4) -0.001(4) 0.004(4) 0.003(4)
C62 0.009(6) 0.018(7) 0.016(6) 0.003(5) 0.004(5) -0.001(5)
C63 0.017(6) 0.027(8) 0.021(7) 0.010(6) 0.005(5) 0.005(5)
C64 0.042(9) 0.023(8) 0.043(9) 0.016(7) 0.025(7) 0.017(7)
C65 0.026(7) 0.028(8) 0.028(8) 0.016(6) 0.005(6) 0.004(6)
C71 0.011(6) 0.015(6) 0.008(6) 0.004(5) -0.001(4) 0.001(5)
C72 0.012(6) 0.030(8) 0.018(7) 0.008(6) 0.010(5) 0.010(5)
C73 0.016(6) 0.020(7) 0.022(7) 0.008(6) 0.004(5) 0.004(5)
C74 0.030(7) 0.027(8) 0.034(8) 0.019(7) 0.016(6) 0.010(6)
C75 0.026(7) 0.035(9) 0.015(7) 0.000(6) -0.002(6) 0.004(6)
C81 0.015(6) 0.023(7) 0.019(7) 0.013(6) 0.006(5) 0.002(5)
C82 0.020(7) 0.034(8) 0.022(7) 0.006(6) 0.011(6) 0.001(6)
C83 0.041(9) 0.030(9) 0.027(8) 0.008(7) 0.018(7) -0.004(7)
C84 0.018(7) 0.029(8) 0.067(12) 0.023(8) 0.018(7) 0.004(6)
C85 0.071(12) 0.033(10) 0.031(9) 0.001(8) 0.020(9) -0.011(8)
C91 0.017(6) 0.015(6) 0.010(6) 0.006(5) -0.003(5) 0.000(5)
C92 0.015(6) 0.024(7) 0.010(6) 0.014(5) 0.001(5) 0.007(5)
C93 0.018(6) 0.022(7) 0.024(7) 0.006(6) 0.011(5) 0.009(5)
C94 0.038(8) 0.027(8) 0.033(8) 0.018(7) 0.016(7) 0.012(6)
C95 0.020(7) 0.035(9) 0.028(8) 0.009(7) 0.004(6) 0.016(6)

loop_
_atom_type_symbol
_atom_type_description
_atom_type_scat_dispersion_real
_atom_type_scat_dispersion_imag
_atom_type_scat_source
C C 0.0033 0.0016 'International Tables Vol C Tables 4.2.6.8 and 6.1.1.4'
H H 0.0000 0.0000 'International Tables Vol C Tables 4.2.6.8 and 6.1.1.4'
Au Au -2.0133 8.8022 'International Tables Vol C Tables 4.2.6.8 and 6.1.1.4'
S S 0.1246 0.1234 'International Tables Vol C Tables 4.2.6.8 and 6.1.1.4'

loop_
_geom_angle_atom_site_label_1
_geom_angle_atom_site_label_2
_geom_angle_atom_site_label_3
_geom_angle
_geom_angle_site_symmetry_1
_geom_angle_site_symmetry_3
S2 Au1 S1 172.27(10) 2 .
S2 Au1 Au1 91.46(7) 2 2
S1 Au1 Au1 94.60(7) . 2
S2 Au1 Au2 97.54(8) 2 .
S1 Au1 Au2 80.77(7) . .
Au1 Au1 Au2 140.50(3) 2 .
S3 Au2 S5 173.63(12) . .
S3 Au2 Au3 94.12(8) . .
S5 Au2 Au3 92.25(8) . .
S3 Au2 Au9 89.99(7) . .
S5 Au2 Au9 86.77(7) . .
Au3 Au2 Au9 120.51(2) . .
S3 Au2 Au1 80.79(7) . .
S5 Au2 Au1 96.38(7) . .
Au3 Au2 Au1 116.21(2) . .
Au9 Au2 Au1 123.01(2) . .
S4 Au3 S6 173.94(12) . .
S4 Au3 Au2 91.88(8) . .
S6 Au3 Au2 93.48(9) . .
S4 Au3 Au4 101.28(8) . .
S6 Au3 Au4 75.35(8) . .
Au2 Au3 Au4 149.38(2) . .
S4 Au3 Au6 84.45(7) . 2_554
S6 Au3 Au6 97.93(8) . 2_554
Au2 Au3 Au6 94.577(18) . 2_554
Au4 Au3 Au6 59.895(15) . 2_554
S7 Au4 S8 170.53(11) . 2_554
S7 Au4 Au4 92.58(9) . 2_554
S8 Au4 Au4 92.81(8) 2_554 2_554
S7 Au4 Au3 72.52(8) . .
S8 Au4 Au3 107.00(9) 2_554 .
Au4 Au4 Au3 144.16(3) 2_554 .
S7 Au4 Au6 113.69(8) . 2_554
S8 Au4 Au6 73.47(8) 2_554 2_554
Au4 Au4 Au6 95.78(2) 2_554 2_554
Au3 Au4 Au6 63.346(15) . 2_554
S9 Au5 S11 173.30(10) . .
S9 Au5 Au6 92.69(7) . .
S11 Au5 Au6 93.40(7) . .
S9 Au5 Au7 83.42(7) . .
S11 Au5 Au7 91.23(7) . .
Au6 Au5 Au7 166.77(2) . .
S12 Au6 S10 175.50(10) . .
S12 Au6 Au5 91.35(7) . .
S10 Au6 Au5 92.39(7) . .
S12 Au6 Au4 105.61(7) . 2_554
S10 Au6 Au4 75.23(7) . 2_554
Au5 Au6 Au4 112.507(19) . 2_554
S12 Au6 Au3 83.44(7) . 2_554
S10 Au6 Au3 93.49(7) . 2_554
Au5 Au6 Au3 165.668(19) . 2_554
Au4 Au6 Au3 56.759(14) 2_554 2_554
S13 Au7 S15 173.17(12) . .
S13 Au7 Au8 91.92(8) . .
S15 Au7 Au8 93.46(7) . .
S13 Au7 Au5 86.20(7) . .
S15 Au7 Au5 89.58(7) . .
Au8 Au7 Au5 165.97(3) . .
S14 Au8 S16 175.21(10) . .
S14 Au8 Au7 93.31(8) . .
S16 Au8 Au7 91.39(8) . .
S17 Au9 S18 172.72(12) . 2_655
S17 Au9 Au9 91.78(8) . 2_655
S18 Au9 Au9 94.49(8) 2_655 2_655
S17 Au9 Au2 90.76(8) . .
S18 Au9 Au2 86.74(8) 2_655 .
Au9 Au9 Au2 140.51(3) 2_655 .
C11 S1 Au1 110.5(4) . .
C11 S2 Au1 113.6(5) . 2
C21 S3 Au2 111.2(4) . .
C21 S4 Au3 113.1(5) . .
C31 S5 Au2 112.1(4) . .
C31 S6 Au3 111.3(4) . .
C41 S7 Au4 111.8(4) . .
C41 S8 Au4 111.9(5) . 2_554
C51 S9 Au5 112.7(4) . .
C51 S10 Au6 112.0(4) . .
C61 S11 Au5 110.9(4) . .
C61 S12 Au6 112.5(4) . .
C71 S13 Au7 112.5(4) . .
C71 S14 Au8 111.6(4) . .
C81 S15 Au7 110.9(4) . .
C81 S16 Au8 113.0(4) . .
C91 S17 Au9 111.8(4) . .
C91 S18 Au9 109.6(4) . 2_655
C12 C11 S1 115.6(8) . .
C12 C11 S2 115.3(9) . .
S1 C11 S2 129.1(8) . .
C11 C12 C13 113.2(10) . .
C11 C12 H12A 108.9 . .
C13 C12 H12A 108.9 . .
C11 C12 H12B 108.9 . .
C13 C12 H12B 108.9 . .
H12A C12 H12B 107.8 . .
C14 C13 C15 111.6(10) . .
C14 C13 C12 111.4(9) . .
C15 C13 C12 108.8(11) . .
C14 C13 H13 108.3 . .
C15 C13 H13 108.3 . .
C12 C13 H13 108.3 . .
C13 C14 H14A 109.5 . .
C13 C14 H14B 109.5 . .
H14A C14 H14B 109.5 . .
C13 C14 H14C 109.5 . .
H14A C14 H14C 109.5 . .
H14B C14 H14C 109.5 . .
C13 C15 H15A 109.5 . .
C13 C15 H15B 109.5 . .
H15A C15 H15B 109.5 . .
C13 C15 H15C 109.5 . .
H15A C15 H15C 109.5 . .
H15B C15 H15C 109.5 . .
C22 C21 S3 114.3(9) . .
C22 C21 S4 116.1(9) . .
S3 C21 S4 129.5(8) . .
C21 C22 C23 114.1(10) . .
C21 C22 H22A 108.7 . .
C23 C22 H22A 108.7 . .
C21 C22 H22B 108.7 . .
C23 C22 H22B 108.7 . .
H22A C22 H22B 107.6 . .
C24 C23 C25 111.0(11) . .
C24 C23 C22 109.4(10) . .
C25 C23 C22 110.9(10) . .
C24 C23 H23 108.5 . .
C25 C23 H23 108.5 . .
C22 C23 H23 108.5 . .
C23 C24 H24A 109.5 . .
C23 C24 H24B 109.5 . .
H24A C24 H24B 109.5 . .
C23 C24 H24C 109.5 . .
H24A C24 H24C 109.5 . .
H24B C24 H24C 109.5 . .
C23 C25 H25A 109.5 . .
C23 C25 H25B 109.5 . .
H25A C25 H25B 109.5 . .
C23 C25 H25C 109.5 . .
H25A C25 H25C 109.5 . .
H25B C25 H25C 109.5 . .
C32 C31 S6 115.7(8) . .
C32 C31 S5 114.1(9) . .
S6 C31 S5 130.2(7) . .
C31 C32 C33 113.6(9) . .
C31 C32 H32A 108.8 . .
C33 C32 H32A 108.8 . .
C31 C32 H32B 108.8 . .
C33 C32 H32B 108.8 . .
H32A C32 H32B 107.7 . .
C35 C33 C34 110.6(11) . .
C35 C33 C32 108.5(11) . .
C34 C33 C32 109.6(12) . .
C35 C33 H33 109.4 . .
C34 C33 H33 109.4 . .
C32 C33 H33 109.4 . .
C33 C34 H34A 109.5 . .
C33 C34 H34B 109.5 . .
H34A C34 H34B 109.5 . .
C33 C34 H34C 109.5 . .
H34A C34 H34C 109.5 . .
H34B C34 H34C 109.5 . .
C33 C35 H35A 109.5 . .
C33 C35 H35B 109.5 . .
H35A C35 H35B 109.5 . .
C33 C35 H35C 109.5 . .
H35A C35 H35C 109.5 . .
H35B C35 H35C 109.5 . .
C42 C41 S8 116.4(10) . .
C42 C41 S7 113.6(9) . .
S8 C41 S7 130.0(8) . .
C41 C42 C43 116.2(11) . .
C41 C42 H42A 108.2 . .
C43 C42 H42A 108.2 . .
C41 C42 H42B 108.2 . .
C43 C42 H42B 108.2 . .
H42A C42 H42B 107.4 . .
C42 C43 C44 110.7(10) . .
C42 C43 C45 109.0(12) . .
C44 C43 C45 112.0(11) . .
C42 C43 H43 108.4 . .
C44 C43 H43 108.4 . .
C45 C43 H43 108.4 . .
C43 C44 H44A 109.5 . .
C43 C44 H44B 109.5 . .
H44A C44 H44B 109.5 . .
C43 C44 H44C 109.5 . .
H44A C44 H44C 109.5 . .
H44B C44 H44C 109.5 . .
C43 C45 H45A 109.5 . .
C43 C45 H45B 109.5 . .
H45A C45 H45B 109.5 . .
C43 C45 H45C 109.5 . .
H45A C45 H45C 109.5 . .
H45B C45 H45C 109.5 . .
C52 C51 S9 114.2(8) . .
C52 C51 S10 116.2(8) . .
S9 C51 S10 129.7(8) . .
C51 C52 C53 117.9(11) . .
C51 C52 H52A 107.8 . .
C53 C52 H52A 107.8 . .
C51 C52 H52B 107.8 . .
C53 C52 H52B 107.8 . .
H52A C52 H52B 107.2 . .
C54 C53 C55 112.6(11) . .
C54 C53 C52 109.8(11) . .
C55 C53 C52 109.8(11) . .
C54 C53 H53 108.2 . .
C55 C53 H53 108.2 . .
C52 C53 H53 108.2 . .
C53 C54 H54A 109.5 . .
C53 C54 H54B 109.5 . .
H54A C54 H54B 109.5 . .
C53 C54 H54C 109.5 . .
H54A C54 H54C 109.5 . .
H54B C54 H54C 109.5 . .
C53 C55 H55A 109.5 . .
C53 C55 H55B 109.5 . .
H55A C55 H55B 109.5 . .
C53 C55 H55C 109.5 . .
H55A C55 H55C 109.5 . .
H55B C55 H55C 109.5 . .
C62 C61 S12 115.4(8) . .
C62 C61 S11 113.9(8) . .
S12 C61 S11 130.7(8) . .
C63 C62 C61 115.1(11) . .
C63 C62 H62A 108.5 . .
C61 C62 H62A 108.5 . .
C63 C62 H62B 108.5 . .
C61 C62 H62B 108.5 . .
H62A C62 H62B 107.5 . .
C65 C63 C62 110.1(11) . .
C65 C63 C64 110.9(11) . .
C62 C63 C64 111.7(11) . .
C65 C63 H63 108.0 . .
C62 C63 H63 108.0 . .
C64 C63 H63 108.0 . .
C63 C64 H64A 109.5 . .
C63 C64 H64B 109.5 . .
H64A C64 H64B 109.5 . .
C63 C64 H64C 109.5 . .
H64A C64 H64C 109.5 . .
H64B C64 H64C 109.5 . .
C63 C65 H65A 109.5 . .
C63 C65 H65B 109.5 . .
H65A C65 H65B 109.5 . .
C63 C65 H65C 109.5 . .
H65A C65 H65C 109.5 . .
H65B C65 H65C 109.5 . .
C72 C71 S14 115.5(8) . .
C72 C71 S13 114.0(8) . .
S14 C71 S13 130.3(7) . .
C71 C72 C73 115.7(11) . .
C71 C72 H72A 108.4 . .
C73 C72 H72A 108.4 . .
C71 C72 H72B 108.4 . .
C73 C72 H72B 108.4 . .
H72A C72 H72B 107.4 . .
C74 C73 C75 111.2(11) . .
C74 C73 C72 113.1(10) . .
C75 C73 C72 109.9(12) . .
C74 C73 H73 107.4 . .
C75 C73 H73 107.4 . .
C72 C73 H73 107.4 . .
C73 C74 H74A 109.5 . .
C73 C74 H74B 109.5 . .
H74A C74 H74B 109.5 . .
C73 C74 H74C 109.5 . .
H74A C74 H74C 109.5 . .
H74B C74 H74C 109.5 . .
C73 C75 H75A 109.5 . .
C73 C75 H75B 109.5 . .
H75A C75 H75B 109.5 . .
C73 C75 H75C 109.5 . .
H75A C75 H75C 109.5 . .
H75B C75 H75C 109.5 . .
C82 C81 S15 115.4(9) . .
C82 C81 S16 114.2(9) . .
S15 C81 S16 130.4(8) . .
C81 C82 C83 115.3(12) . .
C81 C82 H82A 108.5 . .
C83 C82 H82A 108.5 . .
C81 C82 H82B 108.5 . .
C83 C82 H82B 108.5 . .
H82A C82 H82B 107.5 . .
C85 C83 C82 109.2(13) . .
C85 C83 C84 112.4(13) . .
C82 C83 C84 111.9(11) . .
C85 C83 H83 107.7 . .
C82 C83 H83 107.7 . .
C84 C83 H83 107.7 . .
C83 C84 H84A 109.5 . .
C83 C84 H84B 109.5 . .
H84A C84 H84B 109.5 . .
C83 C84 H84C 109.5 . .
H84A C84 H84C 109.5 . .
H84B C84 H84C 109.5 . .
C83 C85 H85A 109.5 . .
C83 C85 H85B 109.5 . .
H85A C85 H85B 109.5 . .
C83 C85 H85C 109.5 . .
H85A C85 H85C 109.5 . .
H85B C85 H85C 109.5 . .
C92 C91 S18 116.0(9) . .
C92 C91 S17 112.0(8) . .
S18 C91 S17 132.0(7) . .
C91 C92 C93 114.0(10) . .
C91 C92 H92A 108.8 . .
C93 C92 H92A 108.8 . .
C91 C92 H92B 108.8 . .
C93 C92 H92B 108.8 . .
H92A C92 H92B 107.7 . .
C94 C93 C95 111.9(11) . .
C94 C93 C92 112.6(10) . .
C95 C93 C92 108.2(11) . .
C94 C93 H93 108.0 . .
C95 C93 H93 108.0 . .
C92 C93 H93 108.0 . .
C93 C94 H94A 109.5 . .
C93 C94 H94B 109.5 . .
H94A C94 H94B 109.5 . .
C93 C94 H94C 109.5 . .
H94A C94 H94C 109.5 . .
H94B C94 H94C 109.5 . .
C93 C95 H95A 109.5 . .
C93 C95 H95B 109.5 . .
H95A C95 H95B 109.5 . .
C93 C95 H95C 109.5 . .
H95A C95 H95C 109.5 . .
H95B C95 H95C 109.5 . .

loop_
_geom_bond_atom_site_label_1
_geom_bond_atom_site_label_2
_geom_bond_distance
_geom_bond_site_symmetry_2
Au1 S2 2.302(3) 2
Au1 S1 2.306(3) .
Au1 Au1 2.8003(9) 2
Au1 Au2 2.9387(6) .
Au2 S3 2.306(3) .
Au2 S5 2.313(3) .
Au2 Au3 2.8054(7) .
Au2 Au9 2.9246(6) .
Au3 S4 2.305(3) .
Au3 S6 2.311(3) .
Au3 Au4 3.1167(7) .
Au3 Au6 3.3304(6) 2_554
Au4 S7 2.303(4) .
Au4 S8 2.310(4) 2_554
Au4 Au4 2.8180(10) 2_554
Au4 Au6 3.2238(7) 2_554
Au5 S9 2.281(3) .
Au5 S11 2.286(3) .
Au5 Au6 2.8420(6) .
Au5 Au7 3.0021(6) .
Au6 S12 2.307(3) .
Au6 S10 2.308(3) .
Au7 S13 2.299(3) .
Au7 S15 2.307(3) .
Au7 Au8 2.8427(6) .
Au8 S14 2.292(3) .
Au8 S16 2.295(3) .
Au9 S17 2.302(3) .
Au9 S18 2.307(3) 2_655
Au9 Au9 2.7986(9) 2_655
S1 C11 1.684(13) .
S2 C11 1.694(11) .
S2 Au1 2.302(3) 2
S3 C21 1.682(13) .
S4 C21 1.691(12) .
S5 C31 1.689(11) .
S6 C31 1.672(12) .
S7 C41 1.698(14) .
S8 C41 1.668(12) .
S9 C51 1.679(12) .
S10 C51 1.690(11) .
S11 C61 1.695(11) .
S12 C61 1.664(11) .
S13 C71 1.689(11) .
S14 C71 1.680(11) .
S15 C81 1.676(12) .
S16 C81 1.687(12) .
S17 C91 1.692(12) .
S18 C91 1.651(11) .
C11 C12 1.491(17) .
C12 C13 1.535(15) .
C12 H12A 0.9700 .
C12 H12B 0.9700 .
C13 C14 1.525(16) .
C13 C15 1.526(18) .
C13 H13 0.9800 .
C14 H14A 0.9600 .
C14 H14B 0.9600 .
C14 H14C 0.9600 .
C15 H15A 0.9600 .
C15 H15B 0.9600 .
C15 H15C 0.9600 .
C21 C22 1.508(16) .
C22 C23 1.543(16) .
C22 H22A 0.9700 .
C22 H22B 0.9700 .
C23 C24 1.511(17) .
C23 C25 1.533(17) .
C23 H23 0.9800 .
C24 H24A 0.9600 .
C24 H24B 0.9600 .
C24 H24C 0.9600 .
C25 H25A 0.9600 .
C25 H25B 0.9600 .
C25 H25C 0.9600 .
C31 C32 1.505(16) .
C32 C33 1.553(16) .
C32 H32A 0.9700 .
C32 H32B 0.9700 .
C33 C35 1.516(19) .
C33 C34 1.539(19) .
C33 H33 0.9800 .
C34 H34A 0.9600 .
C34 H34B 0.9600 .
C34 H34C 0.9600 .
C35 H35A 0.9600 .
C35 H35B 0.9600 .
C35 H35C 0.9600 .
C41 C42 1.492(18) .
C42 C43 1.528(18) .
C42 H42A 0.9700 .
C42 H42B 0.9700 .
C43 C44 1.528(16) .
C43 C45 1.548(19) .
C43 H43 0.9800 .
C44 H44A 0.9600 .
C44 H44B 0.9600 .
C44 H44C 0.9600 .
C45 H45A 0.9600 .
C45 H45B 0.9600 .
C45 H45C 0.9600 .
C51 C52 1.502(18) .
C52 C53 1.530(17) .
C52 H52A 0.9700 .
C52 H52B 0.9700 .
C53 C54 1.504(19) .
C53 C55 1.522(17) .
C53 H53 0.9800 .
C54 H54A 0.9600 .
C54 H54B 0.9600 .
C54 H54C 0.9600 .
C55 H55A 0.9600 .
C55 H55B 0.9600 .
C55 H55C 0.9600 .
C61 C62 1.518(17) .
C62 C63 1.514(16) .
C62 H62A 0.9700 .
C62 H62B 0.9700 .
C63 C65 1.51(2) .
C63 C64 1.518(17) .
C63 H63 0.9800 .
C64 H64A 0.9600 .
C64 H64B 0.9600 .
C64 H64C 0.9600 .
C65 H65A 0.9600 .
C65 H65B 0.9600 .
C65 H65C 0.9600 .
C71 C72 1.493(15) .
C72 C73 1.531(18) .
C72 H72A 0.9700 .
C72 H72B 0.9700 .
C73 C74 1.493(18) .
C73 C75 1.520(16) .
C73 H73 0.9800 .
C74 H74A 0.9600 .
C74 H74B 0.9600 .
C74 H74C 0.9600 .
C75 H75A 0.9600 .
C75 H75B 0.9600 .
C75 H75C 0.9600 .
C81 C82 1.498(17) .
C82 C83 1.52(2) .
C82 H82A 0.9700 .
C82 H82B 0.9700 .
C83 C85 1.515(18) .
C83 C84 1.53(2) .
C83 H83 0.9800 .
C84 H84A 0.9600 .
C84 H84B 0.9600 .
C84 H84C 0.9600 .
C85 H85A 0.9600 .
C85 H85B 0.9600 .
C85 H85C 0.9600 .
C91 C92 1.541(15) .
C92 C93 1.544(17) .
C92 H92A 0.9700 .
C92 H92B 0.9700 .
C93 C94 1.505(19) .
C93 C95 1.529(16) .
C93 H93 0.9800 .
C94 H94A 0.9600 .
C94 H94B 0.9600 .
C94 H94C 0.9600 .
C95 H95A 0.9600 .
C95 H95B 0.9600 .
C95 H95C 0.9600 .
